data_7037557
loop_
_publ_author_name
'Huang, Xing-Cai'
'Zhang, Ming'
'Wu, Dayu'
'Shao, Dong'
'Zhao, Xin-Hua'
'Huang, Wei'
'Wang, Xin-Yi'

_publ_section_title
;
 Single molecule magnet behavior observed in a 1-D dysprosium chain with
 quasi-D5h symmetry.
;
_journal_issue 48
_journal_name_full 'Dalton transactions (Cambridge, England : 2003)'
_journal_page_first 20834
_journal_page_last 20838
_journal_paper_doi 10.1039/c5dt04147c
_journal_volume 44
_journal_year 2015
_chemical_formula_sum 'C32 H33 Cl Gd N3 Na O8 P'
_chemical_formula_weight 834.27
_chemical_name_systematic
; 
 ? 
;
_space_group_IT_number 61
_symmetry_cell_setting orthorhombic
_symmetry_space_group_name_Hall '-P 2ac 2ab'
_symmetry_space_group_name_H-M 'P b c a'
_atom_sites_solution_hydrogens geom
_atom_sites_solution_primary direct
_atom_sites_solution_secondary difmap
_audit_creation_method SHELXL-97
_audit_update_record
;
2015-10-20 deposited with the CCDC.
2015-11-11 downloaded from the CCDC.
;
_cell_angle_alpha 90.00
_cell_angle_beta 90.00
_cell_angle_gamma 90.00
_cell_formula_units_Z 8
_cell_length_a 22.267(3)
_cell_length_b 8.4192(13)
_cell_length_c 36.839(6)
_cell_measurement_reflns_used 9716
_cell_measurement_temperature 293(2)
_cell_measurement_theta_max 26.26
_cell_measurement_theta_min 2.64
_cell_volume 6906.2(18)
_computing_cell_refinement 'Bruker SAINT'
_computing_data_collection 'Bruker Apex II'
_computing_data_reduction 'Bruker SAINT'
_computing_molecular_graphics Diamond
_computing_publication_material 'SHELXL-97 (Sheldrick, 2008)'
_computing_structure_refinement 'SHELXL-97 (Sheldrick, 2008)'
_computing_structure_solution 'SHELXS-97 (Sheldrick, 2008)'
_diffrn_ambient_temperature 293(2)
_diffrn_measured_fraction_theta_full 0.993
_diffrn_measured_fraction_theta_max 0.993
_diffrn_measurement_device_type 'Bruker Apex II'
_diffrn_measurement_method 'phi and omega scans'
_diffrn_radiation_monochromator graphite
_diffrn_radiation_source 'fine-focus sealed tube'
_diffrn_radiation_type MoK\a
_diffrn_radiation_wavelength 0.71073
_diffrn_reflns_av_R_equivalents 0.0438
_diffrn_reflns_av_sigmaI/netI 0.0333
_diffrn_reflns_limit_h_max 28
_diffrn_reflns_limit_h_min -28
_diffrn_reflns_limit_k_max 9
_diffrn_reflns_limit_k_min -10
_diffrn_reflns_limit_l_max 47
_diffrn_reflns_limit_l_min -47
_diffrn_reflns_number 42211
_diffrn_reflns_theta_full 27.47
_diffrn_reflns_theta_max 27.47
_diffrn_reflns_theta_min 2.14
_exptl_absorpt_coefficient_mu 2.110
_exptl_absorpt_correction_T_max 0.5896
_exptl_absorpt_correction_T_min 0.5517
_exptl_absorpt_correction_type multi-scan
_exptl_absorpt_process_details 'SADABS: Bruker, 2000'
_exptl_crystal_colour yellow
_exptl_crystal_density_diffrn 1.605
_exptl_crystal_density_method 'not measured'
_exptl_crystal_description block
_exptl_crystal_F_000 3336
_exptl_crystal_size_max 0.32
_exptl_crystal_size_mid 0.31
_exptl_crystal_size_min 0.28
_refine_diff_density_max 0.821
_refine_diff_density_min -2.064
_refine_diff_density_rms 0.078
_refine_ls_extinction_method none
_refine_ls_goodness_of_fit_ref 1.173
_refine_ls_hydrogen_treatment constr
_refine_ls_matrix_type full
_refine_ls_number_parameters 426
_refine_ls_number_reflns 7834
_refine_ls_number_restraints 0
_refine_ls_restrained_S_all 1.173
_refine_ls_R_factor_all 0.0561
_refine_ls_R_factor_gt 0.0415
_refine_ls_shift/su_max 0.001
_refine_ls_shift/su_mean 0.000
_refine_ls_structure_factor_coef Fsqd
_refine_ls_weighting_details 'calc w=1/[\s^2^(Fo^2^)+(0.0153P)^2^+11.8957P] where P=(Fo^2^+2Fc^2^)/3'
_refine_ls_weighting_scheme calc
_refine_ls_wR_factor_gt 0.0738
_refine_ls_wR_factor_ref 0.0778
_reflns_number_gt 6370
_reflns_number_total 7834
_reflns_threshold_expression >2sigma(I)
_cod_data_source_file c5dt04147c2.cif
_cod_data_source_block 3-GdvaldienPONa
_cod_depositor_comments
;
The following automatic conversions were performed:

'_symmetry_cell_setting' value 'Orthorhombic' changed to
'orthorhombic' according to
/usr/data/users/saulius/crontab/automatic-downloads/current/RSC/lib/dictionaries/cif_core.dic
dictionary named 'cif_core.dic' version 2.4.2 from 2011-04-26.

'_exptl_absorpt_correction_type' value 'Multi-Scan' changed to
'multi-scan' according to
/usr/data/users/saulius/crontab/automatic-downloads/current/RSC/lib/dictionaries/cif_core.dic
dictionary named 'cif_core.dic' version 2.4.2 from 2011-04-26.

Automatic conversion script
Id: cif_fix_values 4268 2015-11-12 08:31:59Z antanas 
;
_cod_original_cell_volume 6906.3(18)
_cod_original_sg_symbol_H-M 'Pbca '
_cod_database_code 7037557

loop_
_symmetry_equiv_pos_as_xyz
'x, y, z'
'-x+1/2, -y, z+1/2'
'x+1/2, -y+1/2, -z'
'-x, y+1/2, -z+1/2'
'-x, -y, -z'
'x-1/2, y, -z-1/2'
'-x-1/2, y-1/2, z'
'x, -y-1/2, z-1/2'

loop_
_atom_site_label
_atom_site_type_symbol
_atom_site_fract_x
_atom_site_fract_y
_atom_site_fract_z
_atom_site_U_iso_or_equiv
_atom_site_adp_type
_atom_site_occupancy
_atom_site_symmetry_multiplicity
_atom_site_calc_flag
_atom_site_refinement_flags
Gd1 Gd 0.518237(9) 1.04488(2) 0.143472(5) 0.03196(6) Uani 1 1 d .
C13 C 0.6798(2) 0.9264(5) 0.17140(12) 0.0471(11) Uani 1 1 d .
C17 C 0.6404(2) 0.7242(5) 0.21180(11) 0.0458(11) Uani 1 1 d .
C18 C 0.6300(2) 0.8438(5) 0.18463(11) 0.0408(10) Uani 1 1 d .
C15 C 0.7461(3) 0.7791(7) 0.21078(16) 0.0750(17) Uani 1 1 d .
H15 H 0.7845 0.7582 0.2195 0.090 Uiso 1 1 calc R
C14 C 0.7379(2) 0.8911(6) 0.18426(15) 0.0624(14) Uani 1 1 d .
H14 H 0.7709 0.9442 0.1747 0.075 Uiso 1 1 calc R
C16 C 0.6975(3) 0.6968(6) 0.22469(14) 0.0659(15) Uani 1 1 d .
H16 H 0.7035 0.6221 0.2429 0.079 Uiso 1 1 calc R
O1 O 0.41346(15) 0.6416(4) 0.20676(8) 0.0550(8) Uani 1 1 d .
O2 O 0.58941(16) 0.6471(4) 0.22252(8) 0.0577(9) Uani 1 1 d .
N3 N 0.62711(17) 1.1222(4) 0.13335(9) 0.0454(9) Uani 1 1 d .
C12 C 0.6749(2) 1.0582(5) 0.14579(13) 0.0496(11) Uani 1 1 d .
H12 H 0.7110 1.1006 0.1375 0.060 Uiso 1 1 calc R
C10 C 0.5890(2) 1.2499(5) 0.07885(12) 0.0512(12) Uani 1 1 d .
H10A H 0.5939 1.3400 0.0627 0.061 Uiso 1 1 calc R
H10B H 0.5944 1.1535 0.0648 0.061 Uiso 1 1 calc R
C11 C 0.6349(2) 1.2572(6) 0.10871(13) 0.0560(12) Uani 1 1 d .
H11A H 0.6750 1.2547 0.0983 0.067 Uiso 1 1 calc R
H11B H 0.6305 1.3557 0.1221 0.067 Uiso 1 1 calc R
N2 N 0.52874(16) 1.2524(4) 0.09479(9) 0.0396(8) Uani 1 1 d .
H2 H 0.5243 1.3485 0.1058 0.048 Uiso 1 1 calc R
C9 C 0.4794(2) 1.2367(5) 0.06860(12) 0.0509(11) Uani 1 1 d .
H9A H 0.4821 1.1352 0.0562 0.061 Uiso 1 1 calc R
H9B H 0.4820 1.3204 0.0506 0.061 Uiso 1 1 calc R
C8 C 0.4207(2) 1.2482(6) 0.08859(14) 0.0621(14) Uani 1 1 d .
H8A H 0.4176 1.3512 0.1002 0.075 Uiso 1 1 calc R
H8B H 0.3877 1.2380 0.0716 0.075 Uiso 1 1 calc R
N1 N 0.41683(17) 1.1215(4) 0.11619(10) 0.0454(9) Uani 1 1 d .
C7 C 0.3643(2) 1.0718(5) 0.12408(12) 0.0504(11) Uani 1 1 d .
H7 H 0.3326 1.1203 0.1119 0.060 Uiso 1 1 calc R
C1 C 0.3907(2) 0.8530(5) 0.16796(11) 0.0392(9) Uani 1 1 d .
C6 C 0.3480(2) 0.9481(5) 0.14993(12) 0.0458(10) Uani 1 1 d .
C5 C 0.2858(2) 0.9199(6) 0.15565(15) 0.0602(13) Uani 1 1 d .
H5 H 0.2577 0.9814 0.1434 0.072 Uiso 1 1 calc R
C2 C 0.3689(2) 0.7306(5) 0.19098(12) 0.0445(10) Uani 1 1 d .
C4 C 0.2667(2) 0.8046(7) 0.17879(16) 0.0698(16) Uani 1 1 d .
H4 H 0.2258 0.7902 0.1829 0.084 Uiso 1 1 calc R
C3 C 0.3083(2) 0.7083(6) 0.19628(14) 0.0607(14) Uani 1 1 d .
H3 H 0.2951 0.6281 0.2117 0.073 Uiso 1 1 calc R
Cl1 Cl 0.50966(8) 1.29646(14) 0.18728(3) 0.0745(4) Uani 1 1 d .
O4 O 0.44896(13) 0.8710(3) 0.16391(7) 0.0412(7) Uani 1 1 d .
O3 O 0.57456(13) 0.8716(3) 0.17445(7) 0.0434(7) Uani 1 1 d .
P1 P 0.53733(5) 0.71263(12) 0.08485(3) 0.0356(2) Uani 1 1 d .
O6 O 0.52807(14) 0.5959(3) 0.11401(7) 0.0452(7) Uani 1 1 d .
O5 O 0.52924(13) 0.8864(3) 0.09216(7) 0.0379(6) Uani 1 1 d .
O8 O 0.60246(13) 0.6845(3) 0.06752(8) 0.0458(7) Uani 1 1 d .
O7 O 0.49761(13) 0.6659(3) 0.04961(8) 0.0446(7) Uani 1 1 d .
C21 C 0.4355(2) 0.6467(5) 0.05010(11) 0.0406(10) Uani 1 1 d .
C22 C 0.3993(2) 0.6963(5) 0.07816(12) 0.0495(11) Uani 1 1 d .
H22 H 0.4157 0.7481 0.0981 0.059 Uiso 1 1 calc R
C26 C 0.4115(2) 0.5714(5) 0.02025(11) 0.0489(11) Uani 1 1 d .
H26 H 0.4362 0.5381 0.0014 0.059 Uiso 1 1 calc R
C25 C 0.3507(2) 0.5463(7) 0.01878(15) 0.0694(15) Uani 1 1 d .
H25 H 0.3340 0.4970 -0.0014 0.083 Uiso 1 1 calc R
C24 C 0.3142(2) 0.5934(7) 0.04696(17) 0.0748(17) Uani 1 1 d .
H24 H 0.2731 0.5739 0.0460 0.090 Uiso 1 1 calc R
C23 C 0.3382(2) 0.6685(6) 0.07632(15) 0.0652(14) Uani 1 1 d .
H23 H 0.3134 0.7012 0.0952 0.078 Uiso 1 1 calc R
C28 C 0.6876(2) 0.8531(6) 0.06518(15) 0.0602(13) Uani 1 1 d .
H28 H 0.7013 0.8068 0.0866 0.072 Uiso 1 1 calc R
C30 C 0.7002(3) 1.0398(7) 0.0177(2) 0.0816(19) Uani 1 1 d .
H30 H 0.7223 1.1210 0.0070 0.098 Uiso 1 1 calc R
C29 C 0.7204(3) 0.9705(7) 0.04857(19) 0.0790(17) Uani 1 1 d .
H29 H 0.7568 1.0027 0.0586 0.095 Uiso 1 1 calc R
C27 C 0.6341(2) 0.8047(5) 0.04986(12) 0.0433(10) Uani 1 1 d .
C31 C 0.6470(3) 0.9909(7) 0.00204(16) 0.0766(18) Uani 1 1 d .
H31 H 0.6336 1.0378 -0.0193 0.092 Uiso 1 1 calc R
C32 C 0.6135(2) 0.8710(6) 0.01835(13) 0.0595(13) Uani 1 1 d .
H32 H 0.5777 0.8365 0.0080 0.071 Uiso 1 1 calc R
C20 C 0.5944(3) 0.5369(6) 0.25186(14) 0.0772(17) Uani 1 1 d .
H20A H 0.6208 0.4519 0.2450 0.116 Uiso 1 1 calc R
H20B H 0.5554 0.4947 0.2575 0.116 Uiso 1 1 calc R
H20C H 0.6103 0.5902 0.2728 0.116 Uiso 1 1 calc R
C19 C 0.3964(3) 0.5294(7) 0.23406(16) 0.085(2) Uani 1 1 d .
H19A H 0.3744 0.5827 0.2528 0.128 Uiso 1 1 calc R
H19B H 0.4318 0.4817 0.2442 0.128 Uiso 1 1 calc R
H19C H 0.3717 0.4484 0.2234 0.128 Uiso 1 1 calc R
Na1 Na 0.51056(8) 0.63796(19) 0.17695(4) 0.0450(4) Uani 1 1 d .

loop_
_atom_site_aniso_label
_atom_site_aniso_U_11
_atom_site_aniso_U_22
_atom_site_aniso_U_33
_atom_site_aniso_U_23
_atom_site_aniso_U_13
_atom_site_aniso_U_12
Gd1 0.04525(11) 0.02203(9) 0.02860(9) 0.00281(8) -0.00146(9) 0.00046(8)
C13 0.056(3) 0.039(2) 0.047(2) -0.005(2) -0.011(2) 0.007(2)
C17 0.067(3) 0.031(2) 0.039(2) -0.0021(18) -0.013(2) 0.009(2)
C18 0.054(3) 0.032(2) 0.036(2) -0.0058(17) -0.0095(19) 0.0083(19)
C15 0.066(4) 0.065(4) 0.094(4) -0.002(3) -0.033(3) 0.017(3)
C14 0.052(3) 0.058(3) 0.077(4) -0.009(3) -0.014(3) 0.004(2)
C16 0.091(4) 0.049(3) 0.058(3) -0.001(2) -0.031(3) 0.022(3)
O1 0.067(2) 0.0437(18) 0.0542(19) 0.0177(15) 0.0180(16) -0.0019(16)
O2 0.081(2) 0.0464(19) 0.0455(18) 0.0175(15) -0.0118(17) 0.0068(17)
N3 0.053(2) 0.0390(19) 0.044(2) 0.0055(16) -0.0046(17) -0.0082(17)
C12 0.045(2) 0.048(3) 0.056(3) -0.003(2) 0.000(2) -0.005(2)
C10 0.072(3) 0.038(2) 0.043(2) 0.009(2) 0.017(2) 0.000(2)
C11 0.059(3) 0.048(3) 0.061(3) 0.011(2) 0.004(3) -0.015(2)
N2 0.064(2) 0.0201(15) 0.0346(17) -0.0016(13) 0.0005(16) 0.0040(15)
C9 0.078(3) 0.037(2) 0.038(2) 0.0128(19) -0.008(2) 0.004(2)
C8 0.068(3) 0.050(3) 0.068(3) 0.026(3) -0.009(3) 0.015(2)
N1 0.051(2) 0.0370(19) 0.049(2) 0.0078(17) -0.0013(17) 0.0061(17)
C7 0.052(3) 0.046(3) 0.053(3) 0.003(2) -0.004(2) 0.016(2)
C1 0.052(3) 0.032(2) 0.034(2) -0.0092(17) 0.0092(19) -0.0010(19)
C6 0.048(2) 0.039(2) 0.050(3) -0.012(2) 0.007(2) 0.001(2)
C5 0.044(3) 0.062(3) 0.075(3) -0.012(3) 0.006(2) 0.008(2)
C2 0.057(3) 0.034(2) 0.042(2) -0.0084(19) 0.012(2) -0.005(2)
C4 0.054(3) 0.064(4) 0.091(4) -0.010(3) 0.027(3) -0.008(3)
C3 0.070(4) 0.050(3) 0.063(3) -0.006(2) 0.026(3) -0.014(3)
Cl1 0.1399(14) 0.0356(6) 0.0479(7) -0.0118(5) 0.0151(8) -0.0007(7)
O4 0.0475(18) 0.0347(15) 0.0414(16) 0.0079(13) 0.0049(13) -0.0014(13)
O3 0.0506(18) 0.0374(16) 0.0423(16) 0.0115(13) -0.0072(13) -0.0003(14)
P1 0.0500(6) 0.0244(5) 0.0324(5) 0.0000(4) 0.0016(5) -0.0003(4)
O6 0.070(2) 0.0262(14) 0.0398(15) 0.0044(12) 0.0015(14) -0.0005(13)
O5 0.0547(18) 0.0249(13) 0.0340(14) 0.0004(11) 0.0007(12) 0.0013(12)
O8 0.0476(18) 0.0337(15) 0.0559(19) 0.0014(14) 0.0072(15) 0.0060(13)
O7 0.0484(18) 0.0500(18) 0.0355(15) -0.0088(13) 0.0028(12) -0.0064(13)
C21 0.053(3) 0.033(2) 0.036(2) -0.0012(17) -0.0009(19) 0.0032(19)
C22 0.051(3) 0.050(3) 0.047(3) -0.014(2) -0.002(2) -0.005(2)
C26 0.062(3) 0.049(3) 0.035(2) -0.006(2) -0.007(2) 0.012(2)
C25 0.066(3) 0.082(4) 0.060(3) -0.023(3) -0.023(3) 0.013(3)
C24 0.046(3) 0.086(4) 0.093(4) -0.025(3) -0.013(3) 0.001(3)
C23 0.056(3) 0.075(4) 0.064(3) -0.021(3) 0.006(3) 0.000(3)
C28 0.046(3) 0.056(3) 0.078(4) -0.006(3) 0.008(3) 0.007(2)
C30 0.082(4) 0.057(3) 0.106(5) 0.001(4) 0.048(4) -0.002(3)
C29 0.053(3) 0.075(4) 0.109(5) -0.008(4) 0.018(3) -0.005(3)
C27 0.050(3) 0.032(2) 0.048(3) -0.0058(19) 0.013(2) 0.0062(19)
C31 0.100(5) 0.067(4) 0.063(3) 0.014(3) 0.026(3) 0.015(3)
C32 0.070(3) 0.054(3) 0.054(3) -0.003(2) 0.006(3) 0.001(3)
C20 0.116(5) 0.066(3) 0.050(3) 0.029(3) -0.012(3) 0.012(3)
C19 0.106(5) 0.068(4) 0.083(4) 0.037(3) 0.038(4) 0.005(3)
Na1 0.0644(11) 0.0326(8) 0.0381(9) 0.0076(7) 0.0020(8) 0.0019(8)

loop_
_atom_type_symbol
_atom_type_description
_atom_type_scat_dispersion_real
_atom_type_scat_dispersion_imag
_atom_type_scat_source
C C 0.0033 0.0016 'International Tables Vol C Tables 4.2.6.8 and 6.1.1.4'
H H 0.0000 0.0000 'International Tables Vol C Tables 4.2.6.8 and 6.1.1.4'
N N 0.0061 0.0033 'International Tables Vol C Tables 4.2.6.8 and 6.1.1.4'
O O 0.0106 0.0060 'International Tables Vol C Tables 4.2.6.8 and 6.1.1.4'
Na Na 0.0362 0.0249 'International Tables Vol C Tables 4.2.6.8 and 6.1.1.4'
Cl Cl 0.1484 0.1585 'International Tables Vol C Tables 4.2.6.8 and 6.1.1.4'
Gd Gd -0.1653 3.9035 'International Tables Vol C Tables 4.2.6.8 and 6.1.1.4'
P P 0.1023 0.0942 'International Tables Vol C Tables 4.2.6.8 and 6.1.1.4'

loop_
_geom_angle_atom_site_label_1
_geom_angle_atom_site_label_2
_geom_angle_atom_site_label_3
_geom_angle
_geom_angle_site_symmetry_1
_geom_angle_site_symmetry_3
O3 Gd1 O4 77.88(10) . .
O3 Gd1 O5 88.94(10) . .
O4 Gd1 O5 88.34(10) . .
O3 Gd1 N2 139.89(11) . .
O4 Gd1 N2 138.80(11) . .
O5 Gd1 N2 79.00(10) . .
O3 Gd1 N3 72.94(11) . .
O4 Gd1 N3 150.32(11) . .
O5 Gd1 N3 85.83(11) . .
N2 Gd1 N3 68.17(11) . .
O3 Gd1 N1 149.44(11) . .
O4 Gd1 N1 71.99(11) . .
O5 Gd1 N1 85.32(11) . .
N2 Gd1 N1 68.04(12) . .
N3 Gd1 N1 136.20(12) . .
O3 Gd1 Cl1 104.42(8) . .
O4 Gd1 Cl1 105.31(8) . .
O5 Gd1 Cl1 162.49(7) . .
N2 Gd1 Cl1 83.49(8) . .
N3 Gd1 Cl1 87.34(9) . .
N1 Gd1 Cl1 88.52(9) . .
O3 Gd1 Na1 40.60(8) . .
O4 Gd1 Na1 40.99(8) . .
O5 Gd1 Na1 74.97(7) . .
N2 Gd1 Na1 153.98(8) . .
N3 Gd1 Na1 109.61(9) . .
N1 Gd1 Na1 109.22(9) . .
Cl1 Gd1 Na1 122.53(4) . .
C18 C13 C14 120.4(4) . .
C18 C13 C12 123.1(4) . .
C14 C13 C12 116.4(4) . .
O2 C17 C16 126.1(4) . .
O2 C17 C18 113.6(4) . .
C16 C17 C18 120.4(5) . .
O3 C18 C13 123.9(4) . .
O3 C18 C17 118.4(4) . .
C13 C18 C17 117.7(4) . .
C14 C15 C16 120.3(5) . .
C15 C14 C13 120.5(5) . .
C17 C16 C15 120.7(5) . .
C2 O1 C19 117.8(4) . .
C2 O1 Na1 117.4(2) . .
C19 O1 Na1 123.1(3) . .
C17 O2 C20 117.6(4) . .
C17 O2 Na1 114.6(2) . .
C20 O2 Na1 123.9(3) . .
C12 N3 C11 116.8(4) . .
C12 N3 Gd1 129.4(3) . .
C11 N3 Gd1 113.8(3) . .
N3 C12 C13 127.8(4) . .
N2 C10 C11 109.2(4) . .
N3 C11 C10 109.9(4) . .
C10 N2 C9 114.9(3) . .
C10 N2 Gd1 111.2(2) . .
C9 N2 Gd1 109.7(2) . .
N2 C9 C8 108.8(4) . .
N1 C8 C9 110.0(4) . .
C7 N1 C8 116.6(4) . .
C7 N1 Gd1 129.6(3) . .
C8 N1 Gd1 113.7(3) . .
N1 C7 C6 127.7(4) . .
O4 C1 C6 123.2(4) . .
O4 C1 C2 119.2(4) . .
C6 C1 C2 117.6(4) . .
C1 C6 C5 119.5(4) . .
C1 C6 C7 123.1(4) . .
C5 C6 C7 117.3(4) . .
C4 C5 C6 121.2(5) . .
O1 C2 C3 125.1(4) . .
O1 C2 C1 113.7(4) . .
C3 C2 C1 121.2(5) . .
C5 C4 C3 119.8(5) . .
C2 C3 C4 120.6(5) . .
Gd1 Cl1 Na1 134.96(6) . 1_565
C1 O4 Gd1 141.9(3) . .
C1 O4 Na1 116.1(2) . .
Gd1 O4 Na1 101.71(12) . .
C18 O3 Gd1 142.2(3) . .
C18 O3 Na1 113.4(2) . .
Gd1 O3 Na1 102.61(12) . .
O6 P1 O5 120.28(16) . .
O6 P1 O8 108.60(17) . .
O5 P1 O8 108.97(16) . .
O6 P1 O7 110.27(16) . .
O5 P1 O7 108.41(16) . .
O8 P1 O7 98.00(16) . .
P1 O6 Na1 129.47(16) . .
P1 O5 Gd1 135.96(15) . .
C27 O8 P1 122.4(2) . .
C21 O7 P1 124.1(2) . .
C22 C21 C26 120.8(4) . .
C22 C21 O7 123.8(4) . .
C26 C21 O7 115.4(4) . .
C21 C22 C23 119.3(4) . .
C25 C26 C21 119.1(4) . .
C26 C25 C24 120.6(5) . .
C23 C24 C25 120.0(5) . .
C24 C23 C22 120.3(5) . .
C29 C28 C27 119.3(5) . .
C29 C30 C31 120.5(6) . .
C30 C29 C28 120.4(6) . .
C32 C27 C28 121.1(5) . .
C32 C27 O8 121.5(4) . .
C28 C27 O8 117.4(4) . .
C30 C31 C32 119.8(6) . .
C27 C32 C31 118.8(5) . .
O6 Na1 O1 126.13(13) . .
O6 Na1 O2 124.04(13) . .
O1 Na1 O2 109.33(13) . .
O6 Na1 O3 89.29(11) . .
O1 Na1 O3 121.97(12) . .
O2 Na1 O3 64.97(11) . .
O6 Na1 O4 91.15(11) . .
O1 Na1 O4 65.04(10) . .
O2 Na1 O4 121.08(12) . .
O3 Na1 O4 70.83(10) . .
O6 Na1 Cl1 88.93(8) . 1_545
O1 Na1 Cl1 86.97(9) . 1_545
O2 Na1 Cl1 86.89(9) . 1_545
O3 Na1 Cl1 144.21(10) . 1_545
O4 Na1 Cl1 144.94(11) . 1_545
O6 Na1 Gd1 78.61(7) . .
O1 Na1 Gd1 100.55(9) . .
O2 Na1 Gd1 99.79(9) . .
O3 Na1 Gd1 36.79(7) . .
O4 Na1 Gd1 37.30(7) . .
Cl1 Na1 Gd1 167.54(6) 1_545 .

loop_
_geom_bond_atom_site_label_1
_geom_bond_atom_site_label_2
_geom_bond_distance
_geom_bond_site_symmetry_2
Gd1 O3 2.237(3) .
Gd1 O4 2.256(3) .
Gd1 O5 2.327(3) .
Gd1 N2 2.515(3) .
Gd1 N3 2.538(4) .
Gd1 N1 2.554(4) .
Gd1 Cl1 2.6698(12) .
Gd1 Na1 3.6452(16) .
C13 C18 1.396(6) .
C13 C14 1.410(6) .
C13 C12 1.460(6) .
C17 O2 1.366(6) .
C17 C16 1.376(7) .
C17 C18 1.439(6) .
C18 O3 1.312(5) .
C15 C14 1.370(7) .
C15 C16 1.384(8) .
O1 C2 1.372(5) .
O1 C19 1.431(5) .
O1 Na1 2.425(4) .
O2 C20 1.429(5) .
O2 Na1 2.430(4) .
N3 C12 1.279(5) .
N3 C11 1.465(5) .
C10 N2 1.464(5) .
C10 C11 1.504(6) .
N2 C9 1.468(5) .
C9 C8 1.502(7) .
C8 N1 1.476(5) .
N1 C7 1.277(6) .
C7 C6 1.457(6) .
C1 O4 1.315(5) .
C1 C6 1.409(6) .
C1 C2 1.420(6) .
C6 C5 1.420(6) .
C5 C4 1.361(7) .
C2 C3 1.376(6) .
C4 C3 1.390(7) .
Cl1 Na1 2.900(2) 1_565
O4 Na1 2.442(3) .
O3 Na1 2.431(3) .
P1 O6 1.471(3) .
P1 O5 1.498(3) .
P1 O8 1.602(3) .
P1 O7 1.619(3) .
O6 Na1 2.378(3) .
O8 C27 1.395(5) .
O7 C21 1.392(5) .
C21 C22 1.376(6) .
C21 C26 1.377(6) .
C22 C23 1.381(6) .
C26 C25 1.372(7) .
C25 C24 1.377(7) .
C24 C23 1.362(7) .
C28 C29 1.373(7) .
C28 C27 1.379(6) .
C30 C29 1.356(9) .
C30 C31 1.380(9) .
C27 C32 1.367(6) .
C31 C32 1.392(7) .
Na1 Cl1 2.900(2) 1_545
